data_4345117
loop_
_publ_author_name
'Ge, Jing-Yuan'
'Cui, Long'
'Li, Jing'
'Yu, Fei'
'Song, You'
'Zhang, Yi-Quan'
'Zuo, Jing-Lin'
'Kurmoo, Mohamedally'

_publ_section_title
;
 Modulating Single-Molecule Magnetic Behavior of a Dinuclear Erbium(III)
 Complex by Solvent Exchange.
;
_journal_issue 1
_journal_name_full 'Inorganic chemistry'
_journal_page_first 336
_journal_page_last 343
_journal_paper_doi 10.1021/acs.inorgchem.6b02243
_journal_volume 56
_journal_year 2017
_chemical_formula_moiety 'C78 H96 Cl4 Er2 N8 O8'
_chemical_formula_sum 'C78 H96 Cl4 Er2 N8 O8'
_chemical_formula_weight 1749.95
_chemical_name_systematic
; 
 ? 
;
_space_group_IT_number 12
_symmetry_cell_setting monoclinic
_symmetry_space_group_name_Hall '-C 2y'
_symmetry_space_group_name_H-M 'C 1 2/m 1'
_atom_sites_solution_hydrogens geom
_atom_sites_solution_primary direct
_atom_sites_solution_secondary difmap
_audit_creation_method SHELXL-97
_cell_angle_alpha 90.00
_cell_angle_beta 127.849(4)
_cell_angle_gamma 90.00
_cell_formula_units_Z 2
_cell_length_a 19.255(4)
_cell_length_b 17.807(4)
_cell_length_c 14.734(3)
_cell_measurement_reflns_used 8938
_cell_measurement_temperature 123(2)
_cell_measurement_theta_max 27.68
_cell_measurement_theta_min 2.68
_cell_volume 3989.1(15)
_computing_cell_refinement 'Bruker SAINT'
_computing_data_collection 'Bruker APEX2'
_computing_data_reduction 'Bruker SAINT'
_computing_molecular_graphics 'Bruker SHELXTL'
_computing_publication_material 'Bruker SHELXTL'
_computing_structure_refinement 'SHELXL-97 (Sheldrick, 1997)'
_computing_structure_solution 'SHELXS-97 (Sheldrick, 1990)'
_diffrn_ambient_temperature 123(2)
_diffrn_measured_fraction_theta_full 0.998
_diffrn_measured_fraction_theta_max 0.998
_diffrn_measurement_device_type 'Bruker APEX-II CCD'
_diffrn_measurement_method '\f and \w scans'
_diffrn_radiation_monochromator graphite
_diffrn_radiation_source 'fine-focus sealed tube'
_diffrn_radiation_type MoK\a
_diffrn_radiation_wavelength 0.71073
_diffrn_reflns_av_R_equivalents 0.0400
_diffrn_reflns_av_sigmaI/netI 0.0419
_diffrn_reflns_limit_h_max 23
_diffrn_reflns_limit_h_min -23
_diffrn_reflns_limit_k_max 21
_diffrn_reflns_limit_k_min -21
_diffrn_reflns_limit_l_max 17
_diffrn_reflns_limit_l_min -17
_diffrn_reflns_number 12538
_diffrn_reflns_theta_full 25.49
_diffrn_reflns_theta_max 25.49
_diffrn_reflns_theta_min 2.68
_diffrn_standards_number 0
_exptl_absorpt_coefficient_mu 2.281
_exptl_absorpt_correction_T_max 0.761
_exptl_absorpt_correction_T_min 0.751
_exptl_absorpt_correction_type multi-scan
_exptl_absorpt_process_details sadabs
_exptl_crystal_colour green
_exptl_crystal_density_diffrn 1.457
_exptl_crystal_density_method 'not measured'
_exptl_crystal_description block
_exptl_crystal_F_000 1776
_exptl_crystal_size_max 0.13
_exptl_crystal_size_mid 0.13
_exptl_crystal_size_min 0.12
_refine_diff_density_max 2.743
_refine_diff_density_min -1.651
_refine_diff_density_rms 0.186
_refine_ls_extinction_method none
_refine_ls_goodness_of_fit_ref 1.088
_refine_ls_hydrogen_treatment mixed
_refine_ls_matrix_type full
_refine_ls_number_parameters 240
_refine_ls_number_reflns 3839
_refine_ls_number_restraints 0
_refine_ls_restrained_S_all 1.088
_refine_ls_R_factor_all 0.0625
_refine_ls_R_factor_gt 0.0552
_refine_ls_shift/su_max 0.000
_refine_ls_shift/su_mean 0.000
_refine_ls_structure_factor_coef Fsqd
_refine_ls_weighting_details 'calc w=1/[\s^2^(Fo^2^)+(0.0776P)^2^+68.2586P] where P=(Fo^2^+2Fc^2^)/3'
_refine_ls_weighting_scheme calc
_refine_ls_wR_factor_gt 0.1413
_refine_ls_wR_factor_ref 0.1475
_reflns_number_gt 3453
_reflns_number_total 3839
_reflns_threshold_expression >2sigma(I)
_cod_data_source_file ic6b02243_si_002.cif
_cod_data_source_block 2
_cod_depositor_comments
;
The following automatic conversions were performed:

'_symmetry_cell_setting' value 'Monoclinic' changed to 'monoclinic'
according to
/usr/data/users/saulius/crontab/automatic-downloads/current/ACS/lib/dictionaries/cif_core.dic
dictionary named 'cif_core.dic' version 2.4.2 from 2011-04-26.

Automatic conversion script
Id: cif_fix_values 4268 2015-11-12 08:31:59Z antanas 
;
_cod_original_cell_volume 3989.1(16)
_cod_original_sg_symbol_H-M C2/m
_cod_database_code 4345117

loop_
_symmetry_equiv_pos_as_xyz
'x, y, z'
'-x, y, -z'
'x+1/2, y+1/2, z'
'-x+1/2, y+1/2, -z'
'-x, -y, -z'
'x, -y, z'
'-x+1/2, -y+1/2, -z'
'x+1/2, -y+1/2, z'

loop_
_atom_site_label
_atom_site_type_symbol
_atom_site_fract_x
_atom_site_fract_y
_atom_site_fract_z
_atom_site_U_iso_or_equiv
_atom_site_adp_type
_atom_site_occupancy
_atom_site_symmetry_multiplicity
_atom_site_calc_flag
_atom_site_refinement_flags
Er1 Er 0.40540(2) 0.5000 0.35916(3) 0.01678(17) Uani 1 2 d S
N1 N 0.5713(5) 0.5000 0.4469(7) 0.0201(16) Uani 1 2 d S
N2 N 0.5878(4) 0.6341(4) 0.4356(5) 0.0301(14) Uani 1 1 d .
N3 N 0.5000 0.6080(4) 0.5000 0.0217(16) Uani 1 2 d S
O1 O 0.3987(3) 0.4234(3) 0.2345(4) 0.0283(11) Uani 1 1 d .
O2 O 0.2964(3) 0.4236(3) 0.3113(4) 0.0238(10) Uani 1 1 d .
Cl1 Cl 0.3571(5) 0.0000 0.0128(6) 0.151(3) Uani 1 2 d S
Cl2 Cl 0.4161(5) -0.0385(5) 0.2446(6) 0.091(2) Uani 0.50 1 d P
C1 C 0.4834(7) 0.3484(7) 0.1157(10) 0.065(3) Uani 1 1 d .
H1A H 0.4825 0.3056 0.0755 0.098 Uiso 1 1 calc R
H1B H 0.5273 0.3413 0.1970 0.098 Uiso 1 1 calc R
H1C H 0.4970 0.3926 0.0921 0.098 Uiso 1 1 calc R
C2 C 0.3221(9) 0.3604(8) -0.0408(10) 0.089(4) Uani 1 1 d .
H2A H 0.3320 0.4026 -0.0720 0.133 Uiso 1 1 calc R
H2B H 0.2657 0.3651 -0.0575 0.133 Uiso 1 1 calc R
H2C H 0.3237 0.3149 -0.0747 0.133 Uiso 1 1 calc R
C3 C 0.3804(8) 0.2899(7) 0.1391(10) 0.069(3) Uani 1 1 d .
H3A H 0.3310 0.2984 0.1387 0.103 Uiso 1 1 calc R
H3B H 0.4324 0.2824 0.2166 0.103 Uiso 1 1 calc R
H3C H 0.3698 0.2462 0.0941 0.103 Uiso 1 1 calc R
C4 C 0.3932(6) 0.3577(6) 0.0880(8) 0.048(2) Uani 1 1 d .
C5 C 0.3956(6) 0.4305(6) 0.1457(8) 0.043(2) Uani 1 1 d .
C6 C 0.3949(9) 0.5000 0.1017(11) 0.043(3) Uani 1 2 d S
H6 H 0.3939 0.5000 0.0378 0.052 Uiso 1 2 calc SR
C7 C 0.1361(9) 0.3364(7) 0.1290(11) 0.084(4) Uani 1 1 d .
H7A H 0.1696 0.2931 0.1384 0.126 Uiso 1 1 calc R
H7B H 0.1481 0.3770 0.0977 0.126 Uiso 1 1 calc R
H7C H 0.0745 0.3245 0.0778 0.126 Uiso 1 1 calc R
C8 C 0.2122(9) 0.3024(8) 0.3346(12) 0.105(6) Uani 1 1 d .
H8A H 0.1734 0.2638 0.3248 0.158 Uiso 1 1 calc R
H8B H 0.2416 0.3252 0.4089 0.158 Uiso 1 1 calc R
H8C H 0.2550 0.2809 0.3287 0.158 Uiso 1 1 calc R
C9 C 0.0732(8) 0.3760(7) 0.2237(12) 0.076(4) Uani 1 1 d .
H9A H 0.0470 0.3296 0.2218 0.114 Uiso 1 1 calc R
H9B H 0.0341 0.4015 0.1515 0.114 Uiso 1 1 calc R
H9C H 0.0840 0.4071 0.2844 0.114 Uiso 1 1 calc R
C10 C 0.1614(6) 0.3595(5) 0.2454(8) 0.044 Uani 1 1 d .
C11 C 0.2184(6) 0.4312(5) 0.2790(7) 0.0367(19) Uani 1 1 d .
C12 C 0.1795(8) 0.5000 0.2674(11) 0.039(3) Uani 1 2 d S
H12 H 0.1245 0.5000 0.2512 0.047 Uiso 1 2 calc SR
C13 C 0.7491(5) 0.5372(6) 0.3371(8) 0.052(3) Uani 1 1 d .
H13 H 0.7806 0.5623 0.3176 0.063 Uiso 1 1 calc R
C14 C 0.7031(5) 0.5797(6) 0.3654(7) 0.045(2) Uani 1 1 d .
H14 H 0.7041 0.6319 0.3661 0.055 Uiso 1 1 calc R
C15 C 0.6560(5) 0.5388(5) 0.3924(7) 0.0387(19) Uani 1 1 d .
C16 C 0.6019(5) 0.5623(5) 0.4261(7) 0.0328(18) Uani 1 1 d .
C17 C 0.5411(5) 0.6543(5) 0.4703(7) 0.0377(19) Uani 1 1 d .
C18 C 0.5264(5) 0.7320(5) 0.4820(8) 0.049(2) Uani 1 1 d .
C19 C 0.5536(6) 0.7999(5) 0.4632(9) 0.061(3) Uani 1 1 d .
H19 H 0.5886 0.7999 0.4396 0.073 Uiso 1 1 calc R
C20 C 0.5273(6) 0.8650(6) 0.4806(10) 0.071(4) Uani 1 1 d .
H20 H 0.5438 0.9104 0.4678 0.085 Uiso 1 1 calc R
C21 C 0.3578(12) 0.0000 0.120(2) 0.111(8) Uani 1 2 d S
H21A H 0.2993 -0.0159 0.0877 0.133 Uiso 0.50 1 d PR
H21B H 0.3598 0.0524 0.1365 0.133 Uiso 0.50 1 d PR

loop_
_atom_site_aniso_label
_atom_site_aniso_U_11
_atom_site_aniso_U_22
_atom_site_aniso_U_33
_atom_site_aniso_U_23
_atom_site_aniso_U_13
_atom_site_aniso_U_12
Er1 0.0142(2) 0.0201(2) 0.0156(2) 0.000 0.00891(18) 0.000
N1 0.017(4) 0.027(4) 0.019(4) 0.000 0.013(3) 0.000
N2 0.016(3) 0.038(4) 0.026(3) 0.014(3) 0.007(3) -0.003(3)
N3 0.025(4) 0.015(4) 0.023(4) 0.000 0.014(4) 0.000
O1 0.027(3) 0.036(3) 0.021(2) -0.004(2) 0.014(2) 0.002(2)
O2 0.021(2) 0.019(2) 0.027(2) 0.0003(19) 0.013(2) -0.0022(19)
Cl1 0.113(5) 0.265(11) 0.073(4) 0.000 0.056(4) 0.000
Cl2 0.078(4) 0.112(5) 0.063(4) 0.000(3) 0.034(3) -0.026(4)
C1 0.058(7) 0.070(7) 0.062(7) -0.015(6) 0.034(6) 0.004(6)
C2 0.076(9) 0.079(9) 0.056(7) -0.022(7) 0.013(6) 0.011(7)
C3 0.072(8) 0.069(7) 0.062(7) -0.021(6) 0.040(6) -0.005(6)
C4 0.049(5) 0.064(6) 0.039(5) -0.012(5) 0.031(4) 0.003(5)
C5 0.044(5) 0.061(6) 0.038(5) -0.010(4) 0.032(4) 0.001(4)
C6 0.048(7) 0.064(8) 0.036(6) 0.000 0.035(6) 0.000
C7 0.077(9) 0.063(8) 0.072(8) -0.006(6) 0.026(7) -0.017(7)
C8 0.076(9) 0.062(8) 0.086(10) 0.016(7) 0.003(8) -0.021(7)
C9 0.062(7) 0.065(7) 0.076(8) 0.001(6) 0.029(6) -0.015(6)
C10 0.046 0.046 0.050 -0.004 0.034 -0.013
C11 0.044(5) 0.041(5) 0.041(4) -0.002(4) 0.034(4) -0.009(4)
C12 0.043(7) 0.045(7) 0.048(7) 0.000 0.037(6) 0.000
C13 0.027(4) 0.094(7) 0.037(4) 0.009(5) 0.020(4) -0.003(4)
C14 0.025(4) 0.078(7) 0.033(4) 0.012(4) 0.018(4) -0.005(4)
C15 0.022(4) 0.068(5) 0.030(4) 0.010(4) 0.017(3) -0.002(4)
C16 0.019(3) 0.052(5) 0.031(4) 0.011(4) 0.017(3) -0.002(3)
C17 0.021(4) 0.040(5) 0.041(4) 0.011(4) 0.013(4) -0.003(3)
C18 0.025(4) 0.037(5) 0.050(5) 0.010(4) 0.005(4) -0.002(4)
C19 0.032(5) 0.037(5) 0.061(6) 0.014(5) 0.001(4) -0.003(4)
C20 0.036(6) 0.038(5) 0.068(7) 0.011(5) -0.004(5) -0.005(4)
C21 0.042(10) 0.17(3) 0.106(17) 0.000 0.038(11) 0.000

loop_
_atom_type_symbol
_atom_type_description
_atom_type_scat_dispersion_real
_atom_type_scat_dispersion_imag
_atom_type_scat_source
C C 0.0033 0.0016 'International Tables Vol C Tables 4.2.6.8 and 6.1.1.4'
H H 0.0000 0.0000 'International Tables Vol C Tables 4.2.6.8 and 6.1.1.4'
N N 0.0061 0.0033 'International Tables Vol C Tables 4.2.6.8 and 6.1.1.4'
O O 0.0106 0.0060 'International Tables Vol C Tables 4.2.6.8 and 6.1.1.4'
Cl Cl 0.1484 0.1585 'International Tables Vol C Tables 4.2.6.8 and 6.1.1.4'
Er Er -0.2586 4.9576 'International Tables Vol C Tables 4.2.6.8 and 6.1.1.4'

loop_
_geom_angle_atom_site_label_1
_geom_angle_atom_site_label_2
_geom_angle_atom_site_label_3
_geom_angle
_geom_angle_site_symmetry_1
_geom_angle_site_symmetry_3
O2 Er1 O2 75.5(2) . 6_565
O2 Er1 O1 123.23(18) . 6_565
O2 Er1 O1 78.32(18) 6_565 6_565
O2 Er1 O1 78.32(18) . .
O2 Er1 O1 123.23(18) 6_565 .
O1 Er1 O1 75.6(3) 6_565 .
O2 Er1 N3 140.66(12) . .
O2 Er1 N3 82.09(15) 6_565 .
O1 Er1 N3 82.05(16) 6_565 .
O1 Er1 N3 140.66(13) . .
O2 Er1 N3 82.09(15) . 5_666
O2 Er1 N3 140.66(12) 6_565 5_666
O1 Er1 N3 140.66(13) 6_565 5_666
O1 Er1 N3 82.05(16) . 5_666
N3 Er1 N3 96.1(2) . 5_666
O2 Er1 N1 80.90(18) . 5_666
O2 Er1 N1 80.90(18) 6_565 5_666
O1 Er1 N1 141.99(13) 6_565 5_666
O1 Er1 N1 141.99(13) . 5_666
N3 Er1 N1 63.73(11) . 5_666
N3 Er1 N1 63.73(11) 5_666 5_666
O2 Er1 N1 142.01(12) . .
O2 Er1 N1 142.01(12) 6_565 .
O1 Er1 N1 80.93(18) 6_565 .
O1 Er1 N1 80.93(18) . .
N3 Er1 N1 63.70(11) . .
N3 Er1 N1 63.70(11) 5_666 .
N1 Er1 N1 97.0(2) 5_666 .
O2 Er1 Er1 118.40(12) . 5_666
O2 Er1 Er1 118.40(12) 6_565 5_666
O1 Er1 Er1 118.37(13) 6_565 5_666
O1 Er1 Er1 118.37(13) . 5_666
N3 Er1 Er1 48.07(11) . 5_666
N3 Er1 Er1 48.07(11) 5_666 5_666
N1 Er1 Er1 48.53(17) 5_666 5_666
N1 Er1 Er1 48.46(17) . 5_666
C16 N1 C16 107.3(8) . 6_565
C16 N1 Er1 115.8(5) . 5_666
C16 N1 Er1 115.8(5) 6_565 5_666
C16 N1 Er1 116.9(5) . .
C16 N1 Er1 116.9(5) 6_565 .
Er1 N1 Er1 83.0(2) 5_666 .
C17 N2 C16 122.1(6) . .
C17 N3 C17 107.2(9) . 2_656
C17 N3 Er1 116.5(4) . .
C17 N3 Er1 115.9(4) 2_656 .
C17 N3 Er1 115.9(3) . 5_666
C17 N3 Er1 116.5(4) 2_656 5_666
Er1 N3 Er1 83.9(2) . 5_666
C5 O1 Er1 136.5(6) . .
C11 O2 Er1 136.1(5) . .
Cl2 Cl2 C21 64.8(5) 6 .
C4 C1 H1A 109.5 . .
C4 C1 H1B 109.5 . .
H1A C1 H1B 109.5 . .
C4 C1 H1C 109.5 . .
H1A C1 H1C 109.5 . .
H1B C1 H1C 109.5 . .
C4 C2 H2A 109.5 . .
C4 C2 H2B 109.5 . .
H2A C2 H2B 109.5 . .
C4 C2 H2C 109.5 . .
H2A C2 H2C 109.5 . .
H2B C2 H2C 109.5 . .
C4 C3 H3A 109.5 . .
C4 C3 H3B 109.5 . .
H3A C3 H3B 109.5 . .
C4 C3 H3C 109.5 . .
H3A C3 H3C 109.5 . .
H3B C3 H3C 109.5 . .
C2 C4 C3 110.5(10) . .
C2 C4 C1 110.0(9) . .
C3 C4 C1 106.5(9) . .
C2 C4 C5 111.4(9) . .
C3 C4 C5 110.9(7) . .
C1 C4 C5 107.4(8) . .
O1 C5 C6 123.1(8) . .
O1 C5 C4 116.7(8) . .
C6 C5 C4 120.3(8) . .
C5 C6 C5 125.3(10) 6_565 .
C5 C6 H6 117.4 6_565 .
C5 C6 H6 117.4 . .
C10 C7 H7A 109.5 . .
C10 C7 H7B 109.5 . .
H7A C7 H7B 109.5 . .
C10 C7 H7C 109.5 . .
H7A C7 H7C 109.5 . .
H7B C7 H7C 109.5 . .
C10 C8 H8A 109.5 . .
C10 C8 H8B 109.5 . .
H8A C8 H8B 109.5 . .
C10 C8 H8C 109.5 . .
H8A C8 H8C 109.5 . .
H8B C8 H8C 109.5 . .
C10 C9 H9A 109.5 . .
C10 C9 H9B 109.5 . .
H9A C9 H9B 109.5 . .
C10 C9 H9C 109.5 . .
H9A C9 H9C 109.5 . .
H9B C9 H9C 109.5 . .
C8 C10 C7 113.5(11) . .
C8 C10 C9 111.1(10) . .
C7 C10 C9 105.4(9) . .
C8 C10 C11 109.4(8) . .
C7 C10 C11 104.9(8) . .
C9 C10 C11 112.4(8) . .
O2 C11 C12 124.2(8) . .
O2 C11 C10 118.2(7) . .
C12 C11 C10 117.6(8) . .
C11 C12 C11 123.5(11) 6_565 .
C11 C12 H12 118.3 6_565 .
C11 C12 H12 118.3 . .
C13 C13 C14 122.5(6) 6_565 .
C13 C13 H13 118.7 6_565 .
C14 C13 H13 118.7 . .
C15 C14 C13 116.0(10) . .
C15 C14 H14 122.0 . .
C13 C14 H14 122.0 . .
C15 C15 C14 121.4(6) 6_565 .
C15 C15 C16 106.6(5) 6_565 .
C14 C15 C16 132.0(9) . .
N2 C16 N1 127.3(7) . .
N2 C16 C15 123.0(7) . .
N1 C16 C15 109.7(7) . .
N2 C17 N3 127.9(8) . .
N2 C17 C18 122.3(8) . .
N3 C17 C18 109.8(8) . .
C18 C18 C19 121.0(7) 2_656 .
C18 C18 C17 106.6(5) 2_656 .
C19 C18 C17 132.4(10) . .
C20 C19 C18 118.1(12) . .
C20 C19 H19 121.0 . .
C18 C19 H19 121.0 . .
C19 C20 C20 120.9(7) . 2_656
C19 C20 H20 119.6 . .
C20 C20 H20 119.6 2_656 .
Cl1 C21 Cl2 136.1(11) . 6
Cl1 C21 Cl2 136.1(11) . .
Cl2 C21 Cl2 50.5(9) 6 .
Cl1 C21 H21A 102.9 . .
Cl2 C21 H21A 118.2 6 .
Cl2 C21 H21A 102.8 . .
Cl1 C21 H21B 103.5 . .
Cl2 C21 H21B 53.2 6 .
Cl2 C21 H21B 103.3 . .
H21A C21 H21B 105.3 . .

loop_
_geom_bond_atom_site_label_1
_geom_bond_atom_site_label_2
_geom_bond_distance
_geom_bond_site_symmetry_2
Er1 O2 2.223(5) .
Er1 O2 2.223(5) 6_565
Er1 O1 2.227(5) 6_565
Er1 O1 2.227(5) .
Er1 N3 2.586(6) .
Er1 N3 2.586(6) 5_666
Er1 N1 2.606(8) 5_666
Er1 N1 2.609(8) .
Er1 Er1 3.4558(10) 5_666
N1 C16 1.376(9) .
N1 C16 1.376(9) 6_565
N1 Er1 2.606(8) 5_666
N2 C17 1.326(11) .
N2 C16 1.333(11) .
N3 C17 1.387(9) .
N3 C17 1.387(9) 2_656
N3 Er1 2.586(6) 5_666
O1 C5 1.279(9) .
O2 C11 1.274(9) .
Cl1 C21 1.57(2) .
Cl2 Cl2 1.370(16) 6
Cl2 C21 1.61(2) .
C1 C4 1.530(14) .
C1 H1A 0.9600 .
C1 H1B 0.9600 .
C1 H1C 0.9600 .
C2 C4 1.513(15) .
C2 H2A 0.9600 .
C2 H2B 0.9600 .
C2 H2C 0.9600 .
C3 C4 1.519(16) .
C3 H3A 0.9600 .
C3 H3B 0.9600 .
C3 H3C 0.9600 .
C4 C5 1.535(12) .
C5 C6 1.393(11) .
C6 C5 1.393(11) 6_565
C6 H6 0.9300 .
C7 C10 1.523(16) .
C7 H7A 0.9600 .
C7 H7B 0.9600 .
C7 H7C 0.9600 .
C8 C10 1.463(16) .
C8 H8A 0.9600 .
C8 H8B 0.9600 .
C8 H8C 0.9600 .
C9 C10 1.552(15) .
C9 H9A 0.9600 .
C9 H9B 0.9600 .
C9 H9C 0.9600 .
C10 C11 1.552(11) .
C11 C12 1.392(10) .
C12 C11 1.392(10) 6_565
C12 H12 0.9300 .
C13 C13 1.32(2) 6_565
C13 C14 1.408(13) .
C13 H13 0.9300 .
C14 C15 1.399(11) .
C14 H14 0.9300 .
C15 C15 1.381(19) 6_565
C15 C16 1.462(10) .
C17 C18 1.445(13) .
C18 C18 1.41(2) 2_656
C18 C19 1.411(13) .
C19 C20 1.350(16) .
C19 H19 0.9300 .
C20 C20 1.47(3) 2_656
C20 H20 0.9300 .
C21 Cl2 1.61(2) 6
C21 H21A 0.9599 .
C21 H21B 0.9600 .

loop_
_geom_torsion_atom_site_label_1
_geom_torsion_atom_site_label_2
_geom_torsion_atom_site_label_3
_geom_torsion_atom_site_label_4
_geom_torsion
_geom_torsion_site_symmetry_1
_geom_torsion_site_symmetry_4
O2 Er1 N1 C16 160.4(5) . .
O2 Er1 N1 C16 -31.3(8) 6_565 .
O1 Er1 N1 C16 26.2(6) 6_565 .
O1 Er1 N1 C16 102.9(6) . .
N3 Er1 N1 C16 -59.4(5) . .
N3 Er1 N1 C16 -171.5(6) 5_666 .
N1 Er1 N1 C16 -115.5(6) 5_666 .
Er1 Er1 N1 C16 -115.5(6) 5_666 .
O2 Er1 N1 C16 31.3(8) . 6_565
O2 Er1 N1 C16 -160.4(5) 6_565 6_565
O1 Er1 N1 C16 -102.9(6) 6_565 6_565
O1 Er1 N1 C16 -26.2(6) . 6_565
N3 Er1 N1 C16 171.5(6) . 6_565
N3 Er1 N1 C16 59.4(5) 5_666 6_565
N1 Er1 N1 C16 115.5(6) 5_666 6_565
Er1 Er1 N1 C16 115.5(6) 5_666 6_565
O2 Er1 N1 Er1 -84.1(3) . 5_666
O2 Er1 N1 Er1 84.1(3) 6_565 5_666
O1 Er1 N1 Er1 141.65(14) 6_565 5_666
O1 Er1 N1 Er1 -141.65(14) . 5_666
N3 Er1 N1 Er1 56.09(13) . 5_666
N3 Er1 N1 Er1 -56.09(13) 5_666 5_666
N1 Er1 N1 Er1 0.0 5_666 5_666
O2 Er1 N3 C17 -159.0(4) . .
O2 Er1 N3 C17 -103.6(5) 6_565 .
O1 Er1 N3 C17 -24.4(5) 6_565 .
O1 Er1 N3 C17 31.0(6) . .
N3 Er1 N3 C17 116.0(5) 5_666 .
N1 Er1 N3 C17 172.6(5) 5_666 .
N1 Er1 N3 C17 59.4(5) . .
Er1 Er1 N3 C17 116.0(5) 5_666 .
O2 Er1 N3 C17 -31.5(6) . 2_656
O2 Er1 N3 C17 23.9(5) 6_565 2_656
O1 Er1 N3 C17 103.1(5) 6_565 2_656
O1 Er1 N3 C17 158.6(5) . 2_656
N3 Er1 N3 C17 -116.5(5) 5_666 2_656
N1 Er1 N3 C17 -59.8(5) 5_666 2_656
N1 Er1 N3 C17 -173.1(5) . 2_656
Er1 Er1 N3 C17 -116.5(5) 5_666 2_656
O2 Er1 N3 Er1 85.0(2) . 5_666
O2 Er1 N3 Er1 140.39(12) 6_565 5_666
O1 Er1 N3 Er1 -140.38(13) 6_565 5_666
O1 Er1 N3 Er1 -84.9(2) . 5_666
N3 Er1 N3 Er1 0.0 5_666 5_666
N1 Er1 N3 Er1 56.67(16) 5_666 5_666
N1 Er1 N3 Er1 -56.61(16) . 5_666
O2 Er1 O1 C5 130.8(8) . .
O2 Er1 O1 C5 67.0(8) 6_565 .
O1 Er1 O1 C5 1.7(8) 6_565 .
N3 Er1 O1 C5 -55.7(8) . .
N3 Er1 O1 C5 -145.7(7) 5_666 .
N1 Er1 O1 C5 -171.0(7) 5_666 .
N1 Er1 O1 C5 -81.2(7) . .
Er1 Er1 O1 C5 -113.1(7) 5_666 .
O2 Er1 O2 C11 -1.8(8) 6_565 .
O1 Er1 O2 C11 -67.0(7) 6_565 .
O1 Er1 O2 C11 -130.9(7) . .
N3 Er1 O2 C11 55.6(8) . .
N3 Er1 O2 C11 145.6(7) 5_666 .
N1 Er1 O2 C11 81.1(7) 5_666 .
N1 Er1 O2 C11 170.8(7) . .
Er1 Er1 O2 C11 113.0(7) 5_666 .
Er1 O1 C5 C6 -0.7(14) . .
Er1 O1 C5 C4 178.9(5) . .
C2 C4 C5 O1 132.5(10) . .
C3 C4 C5 O1 9.0(12) . .
C1 C4 C5 O1 -107.0(10) . .
C2 C4 C5 C6 -47.9(14) . .
C3 C4 C5 C6 -171.4(10) . .
C1 C4 C5 C6 72.6(12) . .
O1 C5 C6 C5 -1(2) . 6_565
C4 C5 C6 C5 179.0(9) . 6_565
Er1 O2 C11 C12 -1.8(13) . .
Er1 O2 C11 C10 175.6(5) . .
C8 C10 C11 O2 48.5(13) . .
C7 C10 C11 O2 -73.7(11) . .
C9 C10 C11 O2 172.4(8) . .
C8 C10 C11 C12 -134.0(12) . .
C7 C10 C11 C12 103.9(11) . .
C9 C10 C11 C12 -10.1(12) . .
O2 C11 C12 C11 6.6(19) . 6_565
C10 C11 C12 C11 -170.7(8) . 6_565
C13 C13 C14 C15 -0.8(9) 6_565 .
C13 C14 C15 C15 0.8(9) . 6_565
C13 C14 C15 C16 179.5(8) . .
C17 N2 C16 N1 1.3(13) . .
C17 N2 C16 C15 -177.6(7) . .
C16 N1 C16 N2 180.0(4) 6_565 .
Er1 N1 C16 N2 -48.9(10) 5_666 .
Er1 N1 C16 N2 46.5(10) . .
C16 N1 C16 C15 -1.1(11) 6_565 .
Er1 N1 C16 C15 130.1(5) 5_666 .
Er1 N1 C16 C15 -134.6(5) . .
C15 C15 C16 N2 179.7(6) 6_565 .
C14 C15 C16 N2 0.8(14) . .
C15 C15 C16 N1 0.7(7) 6_565 .
C14 C15 C16 N1 -178.2(9) . .
C16 N2 C17 N3 -0.7(12) . .
C16 N2 C17 C18 179.3(8) . .
C17 N3 C17 N2 -179.6(10) 2_656 .
Er1 N3 C17 N2 -47.9(9) . .
Er1 N3 C17 N2 48.4(9) 5_666 .
C17 N3 C17 C18 0.4(4) 2_656 .
Er1 N3 C17 C18 132.1(6) . .
Er1 N3 C17 C18 -131.6(6) 5_666 .
N2 C17 C18 C18 179.0(9) . 2_656
N3 C17 C18 C18 -1.0(12) . 2_656
N2 C17 C18 C19 -0.2(16) . .
N3 C17 C18 C19 179.8(9) . .
C18 C18 C19 C20 -0.1(17) 2_656 .
C17 C18 C19 C20 179.0(10) . .
C18 C19 C20 C20 0.8(18) . 2_656
Cl2 Cl2 C21 Cl1 119.3(14) 6 .
